data_7160111
loop_
_publ_author_name
'Alka&#x15f;, Adil'
'Kofsky, Joshua M.'
'Sullivan, Em C.'
'Nebel, Daisy'
'Robertson, Katherine N.'
'Capicciotti, Chantelle J.'
'Jakeman, David L.'
'Johnson, Erin R.'
'Thompson, Alison'

_publ_section_title
;
 BODIPYs &#x3b1;-appended with distyryl-linked aryl bisboronic acids:
 single-step cell staining and turn-on fluorescence binding with
 D-glucose.
;
_journal_issue 36
_journal_name_full 'Organic &amp; biomolecular chemistry'
_journal_page_first 7448
_journal_page_last 7459
_journal_paper_doi 10.1039/d4ob01013b
_journal_volume 22
_journal_year 2024
_chemical_formula_moiety 'C31 H33 B3 F2 N2 O4, C2 H3 N, H2 O'
_chemical_formula_sum 'C33 H38 B3 F2 N3 O5'
_chemical_formula_weight 627.09
_space_group_crystal_system triclinic
_space_group_IT_number 2
_space_group_name_Hall '-P 1'
_space_group_name_H-M_alt 'P -1'
_atom_sites_solution_hydrogens mixed
_atom_sites_solution_primary 'dual space'
_audit_creation_method SHELXL-2018/3
_audit_update_record
;
2024-01-28 deposited with the CCDC.	2024-08-13 downloaded from the CCDC.
;
_cell_angle_alpha 105.5262(14)
_cell_angle_beta 94.7259(13)
_cell_angle_gamma 104.8100(14)
_cell_formula_units_Z 2
_cell_length_a 11.2401(4)
_cell_length_b 11.9427(5)
_cell_length_c 12.9055(5)
_cell_measurement_reflns_used 9181
_cell_measurement_temperature 150(2)
_cell_measurement_theta_max 33.0553
_cell_measurement_theta_min 2.8311
_cell_volume 1592.44(11)
_computing_cell_refinement 'SAINT V8.40B (Bruker AXS LLC, 2019)'
_computing_data_collection 'Bruker Instrument Service v8.5.0.11 RC8'
_computing_data_reduction 'SAINT V8.40B (Bruker AXS LLC, 2019)'
_computing_structure_refinement 'SHELXL-2018/3 (Sheldrick, 2018)'
_computing_structure_solution 'SHELXT-2014 (Sheldrick, 2015)'
_diffrn_ambient_temperature 150(2)
_diffrn_detector '100 \\times 140 mm^2^ CMOS sensor'
_diffrn_detector_area_resol_mean 7.3910
_diffrn_detector_type 'Bruker PHOTON III'
_diffrn_measured_fraction_theta_full 0.999
_diffrn_measured_fraction_theta_max 0.999
_diffrn_measurement_device '\k--geometry diffractometer'
_diffrn_measurement_device_type 'Bruker D8 VENTURE'
_diffrn_radiation_monochromator 'multilayer mirror'
_diffrn_radiation_type MoK\a
_diffrn_radiation_wavelength 0.71073
_diffrn_reflns_av_R_equivalents 0.0376
_diffrn_reflns_av_unetI/netI 0.0197
_diffrn_reflns_Laue_measured_fraction_full 0.999
_diffrn_reflns_Laue_measured_fraction_max 0.999
_diffrn_reflns_limit_h_max 17
_diffrn_reflns_limit_h_min -17
_diffrn_reflns_limit_k_max 18
_diffrn_reflns_limit_k_min -18
_diffrn_reflns_limit_l_max 19
_diffrn_reflns_limit_l_min -19
_diffrn_reflns_number 158612
_diffrn_reflns_point_group_measured_fraction_full 0.999
_diffrn_reflns_point_group_measured_fraction_max 0.999
_diffrn_reflns_theta_full 25.242
_diffrn_reflns_theta_max 33.135
_diffrn_reflns_theta_min 2.082
_diffrn_source_current 1.4
_diffrn_source_power 0.07
_diffrn_source_type 'Incoatec I\mS 3.0'
_diffrn_source_voltage 50
_exptl_absorpt_coefficient_mu 0.094
_exptl_absorpt_correction_T_max 0.7465
_exptl_absorpt_correction_T_min 0.7155
_exptl_absorpt_correction_type multi-scan
_exptl_absorpt_process_details
;
Krause, L., Herbst-Irmer, R., Sheldrick, G. M., Stalke, D. (2015).
"Comparison of silver and molybdenum microfocus X-ray sources for
single-crystal structure determination"
J. Appl. Cryst. 48, 3-10.
;
_exptl_crystal_colour 'dark green-blue'
_exptl_crystal_density_diffrn 1.308
_exptl_crystal_description 'thick plate'
_exptl_crystal_F_000 660
_exptl_crystal_size_max 0.198
_exptl_crystal_size_mid 0.154
_exptl_crystal_size_min 0.078
_refine_diff_density_max 0.529
_refine_diff_density_min -0.364
_refine_diff_density_rms 0.057
_refine_ls_extinction_method none
_refine_ls_goodness_of_fit_ref 1.134
_refine_ls_hydrogen_treatment mixed
_refine_ls_matrix_type full
_refine_ls_number_parameters 631
_refine_ls_number_reflns 12136
_refine_ls_number_restraints 974
_refine_ls_restrained_S_all 1.109
_refine_ls_R_factor_all 0.0811
_refine_ls_R_factor_gt 0.0581
_refine_ls_shift/su_max 0.000
_refine_ls_shift/su_mean 0.000
_refine_ls_structure_factor_coef Fsqd
_refine_ls_weighting_details 'w=1/[\s^2^(Fo^2^)+(0.0831P)^2^+0.6404P] where P=(Fo^2^+2Fc^2^)/3'
_refine_ls_weighting_scheme calc
_refine_ls_wR_factor_gt 0.1580
_refine_ls_wR_factor_ref 0.1905
_reflns_Friedel_coverage 0.000
_reflns_number_gt 9325
_reflns_number_total 12136
_reflns_threshold_expression 'I > 2\s(I)'
_cod_data_source_file d4ob01013b2.cif
_cod_data_source_block Compound8_AT011_AA5
_cod_depositor_comments 'Adding full bibliography for 7160107--7160111.cif.'
_cod_database_code 7160111
_shelx_shelxl_version_number 2018/3
_shelx_space_group_comment
;
The symmetry employed for this shelxl refinement is uniquely defined
by the following loop, which should always be used as a source of
symmetry information in preference to the above space-group names.
They are only intended as comments.
;
_shelx_estimated_absorpt_t_min 0.982
_shelx_estimated_absorpt_t_max 0.993
_diffrn_source_source 'microfocus sealed tube'

loop_
_space_group_symop_operation_xyz
'x, y, z'
'-x, -y, -z'

loop_
_atom_site_label
_atom_site_type_symbol
_atom_site_fract_x
_atom_site_fract_y
_atom_site_fract_z
_atom_site_U_iso_or_equiv
_atom_site_adp_type
_atom_site_occupancy
_atom_site_site_symmetry_order
_atom_site_calc_flag
_atom_site_refinement_flags_posn
_atom_site_refinement_flags_adp
_atom_site_refinement_flags_occupancy
_atom_site_disorder_assembly
_atom_site_disorder_group
B1 B 0.58852(13) 0.35934(13) 0.34477(11) 0.0291(2) Uani 1 1 d D . . . .
F1A F 0.6417(8) 0.3064(8) 0.4146(6) 0.0318(8) Uani 0.70(5) 1 d D U P A 1
F2A F 0.5483(5) 0.4519(5) 0.4109(5) 0.0315(9) Uani 0.70(5) 1 d D U P A 1
F1B F 0.638(2) 0.320(3) 0.4231(19) 0.043(3) Uani 0.30(5) 1 d D U P A 2
F2B F 0.532(3) 0.4482(15) 0.391(3) 0.050(3) Uani 0.30(5) 1 d D U P A 2
N1 N 0.48087(10) 0.26012(10) 0.26207(8) 0.02750(19) Uani 1 1 d . . . . .
N2 N 0.68609(10) 0.41246(9) 0.27974(8) 0.02750(19) Uani 1 1 d . . . . .
N3 N 0.6069(2) 0.16247(19) 0.6163(2) 0.0705(5) Uani 1 1 d . . . . .
C1 C 0.37360(12) 0.19132(12) 0.28354(11) 0.0299(2) Uani 1 1 d D . . . .
C2 C 0.30256(12) 0.10859(12) 0.18362(11) 0.0327(2) Uani 1 1 d D . . . .
C3 C 0.37158(13) 0.12668(12) 0.10150(11) 0.0322(2) Uani 1 1 d . . . . .
C4 C 0.48144(12) 0.22174(11) 0.15087(10) 0.0289(2) Uani 1 1 d . . . . .
C5 C 0.57830(12) 0.27771(11) 0.10480(10) 0.0300(2) Uani 1 1 d . . . . .
H5 H 0.575704 0.249941 0.028217 0.036 Uiso 1 1 calc R U . . .
C6 C 0.67780(12) 0.37225(11) 0.16718(10) 0.0283(2) Uani 1 1 d . . . . .
C7 C 0.78244(13) 0.44436(12) 0.13651(10) 0.0313(2) Uani 1 1 d . . . . .
C8 C 0.85310(13) 0.52930(12) 0.23123(11) 0.0312(2) Uani 1 1 d D . . . .
C9 C 0.79314(12) 0.50531(11) 0.31983(10) 0.0285(2) Uani 1 1 d . . . . .
C10A C 0.35174(15) 0.20975(16) 0.39637(13) 0.0286(3) Uani 0.8861(18) 1 d D U P B 1
H10A H 0.398036 0.284043 0.449014 0.034 Uiso 0.8861(18) 1 calc R U P B 1
C11A C 0.27083(14) 0.12888(14) 0.43040(12) 0.0319(3) Uani 0.8861(18) 1 d D U P B 1
H11A H 0.223032 0.056500 0.376157 0.038 Uiso 0.8861(18) 1 calc R U P B 1
C12A C 0.24845(15) 0.14040(15) 0.54223(13) 0.0297(3) Uani 0.8861(18) 1 d D U P B 1
C13A C 0.15420(14) 0.04763(15) 0.55908(13) 0.0340(3) Uani 0.8861(18) 1 d D U P B 1
H13A H 0.107714 -0.019056 0.498693 0.041 Uiso 0.8861(18) 1 calc R U P B 1
C14A C 0.12814(16) 0.05224(16) 0.66314(14) 0.0361(3) Uani 0.8861(18) 1 d D U P B 1
H14A H 0.062512 -0.009888 0.673537 0.043 Uiso 0.8861(18) 1 calc R U P B 1
C15A C 0.19806(18) 0.14774(18) 0.75201(14) 0.0337(3) Uani 0.8861(18) 1 d D U P B 1
H15A H 0.179397 0.149993 0.822879 0.040 Uiso 0.8861(18) 1 calc R U P B 1
C16A C 0.29574(17) 0.24109(17) 0.73965(14) 0.0306(3) Uani 0.8861(18) 1 d D U P B 1
C17A C 0.31794(14) 0.23626(14) 0.63383(12) 0.0300(3) Uani 0.8861(18) 1 d D U P B 1
H17A H 0.381974 0.299671 0.623309 0.036 Uiso 0.8861(18) 1 calc R U P B 1
B2A B 0.3777(2) 0.3435(2) 0.84329(19) 0.0354(4) Uani 0.8861(18) 1 d D U P B 1
O1A O 0.3369(4) 0.3454(4) 0.9403(2) 0.0452(5) Uani 0.8861(18) 1 d D U P B 1
HO1A H 0.388(3) 0.406(2) 0.9978(19) 0.068 Uiso 0.8861(18) 1 d D U P B 1
O2A O 0.48760(14) 0.42653(14) 0.84576(14) 0.0457(3) Uani 0.8861(18) 1 d D U P B 1
HO2A H 0.519(3) 0.428(3) 0.7834(17) 0.068 Uiso 0.8861(18) 1 d D U P B 1
O5A O 0.61579(12) 0.42660(12) 0.65484(11) 0.0426(3) Uani 0.8861(18) 1 d D U P B 1
HO5A H 0.617(3) 0.3481(17) 0.628(2) 0.064 Uiso 0.8861(18) 1 d D U P B 1
HO5B H 0.574(3) 0.443(3) 0.5990(19) 0.064 Uiso 0.8861(18) 1 d D U P B 1
B3A B 0.8447(2) 0.6961(2) 0.87285(17) 0.0322(4) Uani 0.8861(18) 1 d D U P B 1
O3A O 0.73104(13) 0.61032(13) 0.84188(12) 0.0373(3) Uani 0.8861(18) 1 d D U P B 1
HO3A H 0.708(3) 0.556(2) 0.7724(16) 0.056 Uiso 0.8861(18) 1 d D U P B 1
O4A O 0.87829(15) 0.75986(16) 0.97950(11) 0.0425(3) Uani 0.8861(18) 1 d D U P B 1
HO4A H 0.812(2) 0.732(3) 1.012(2) 0.064 Uiso 0.8861(18) 1 d D U P B 1
C10B C 0.3186(13) 0.1673(14) 0.3666(9) 0.036(2) Uani 0.1139(18) 1 d D U P B 2
H10B H 0.243018 0.103683 0.352434 0.044 Uiso 0.1139(18) 1 calc R U P B 2
C11B C 0.3687(11) 0.2311(11) 0.4668(8) 0.0328(17) Uani 0.1139(18) 1 d D U P B 2
H11B H 0.443624 0.294938 0.478592 0.039 Uiso 0.1139(18) 1 calc R U P B 2
C12B C 0.3158(10) 0.2097(11) 0.5615(8) 0.0352(18) Uani 0.1139(18) 1 d D U P B 2
C13B C 0.2109(12) 0.1123(12) 0.5517(10) 0.0327(19) Uani 0.1139(18) 1 d D U P B 2
H13B H 0.171549 0.057893 0.481952 0.039 Uiso 0.1139(18) 1 calc R U P B 2
C14B C 0.1649(12) 0.0957(12) 0.6439(9) 0.0381(18) Uani 0.1139(18) 1 d D U P B 2
H14B H 0.093457 0.030831 0.640216 0.046 Uiso 0.1139(18) 1 calc R U P B 2
C15B C 0.2289(13) 0.1794(13) 0.7433(10) 0.033(2) Uani 0.1139(18) 1 d D U P B 2
H15B H 0.196042 0.166749 0.806078 0.040 Uiso 0.1139(18) 1 calc R U P B 2
C16B C 0.3334(13) 0.2782(13) 0.7629(9) 0.034(2) Uani 0.1139(18) 1 d D U P B 2
C17B C 0.3763(12) 0.2885(11) 0.6651(8) 0.0345(19) Uani 0.1139(18) 1 d D U P B 2
H17B H 0.449489 0.351656 0.669424 0.041 Uiso 0.1139(18) 1 calc R U P B 2
B2B B 0.3996(15) 0.3659(16) 0.8778(12) 0.034(2) Uani 0.1139(18) 1 d D U P B 2
O1B O 0.342(3) 0.353(3) 0.9626(16) 0.041(4) Uani 0.1139(18) 1 d D U P B 2
HO1C H 0.377856 0.415016 1.018855 0.062 Uiso 0.1139(18) 1 d R U P B 2
O2B O 0.5128(10) 0.4543(10) 0.9006(9) 0.046(2) Uani 0.1139(18) 1 d D U P B 2
HO2D H 0.534825 0.492860 0.850578 0.070 Uiso 0.0569(9) 1 d R U P B 2
HO2C H 0.521395 0.498200 0.970388 0.070 Uiso 0.0569(9) 1 d R U P B 2
O5B O 0.6937(14) 0.3811(13) 0.6272(11) 0.063(3) Uani 0.1139(18) 1 d . U P B 2
HO5C H 0.663299 0.388459 0.562922 0.095 Uiso 0.1139(18) 1 d R U P B 2
HO5D H 0.659289 0.308619 0.636333 0.095 Uiso 0.1139(18) 1 d R U P B 2
B3B B 0.8183(17) 0.6684(18) 0.8519(14) 0.030(2) Uani 0.1139(18) 1 d D U P B 2
O3B O 0.6967(18) 0.5759(18) 0.8073(11) 0.070(4) Uani 0.1139(18) 1 d . U P B 2
HO3C H 0.659724 0.547618 0.859302 0.105 Uiso 0.0569(9) 1 d R U P B 2
HO3D H 0.701605 0.514876 0.749592 0.105 Uiso 0.0569(9) 1 d R U P B 2
O4B O 0.8384(14) 0.7150(13) 0.9560(10) 0.050(3) Uani 0.1139(18) 1 d . U P B 2
HO4C H 0.769623 0.686125 0.982050 0.076 Uiso 0.1139(18) 1 d R U P B 2
C18A C 0.17512(14) 0.02016(14) 0.16475(14) 0.0362(3) Uani 0.934(3) 1 d D U P C 1
H18A H 0.127953 0.017821 0.095563 0.043 Uiso 0.934(3) 1 calc R U P C 1
H18B H 0.130022 0.049253 0.224322 0.043 Uiso 0.934(3) 1 calc R U P C 1
C19A C 0.17856(18) -0.10810(15) 0.15941(17) 0.0473(4) Uani 0.934(3) 1 d D U P C 1
H19A H 0.228343 -0.135316 0.104243 0.071 Uiso 0.934(3) 1 calc R U P C 1
H19B H 0.093449 -0.163082 0.139945 0.071 Uiso 0.934(3) 1 calc R U P C 1
H19C H 0.216096 -0.108311 0.230620 0.071 Uiso 0.934(3) 1 calc R U P C 1
C18B C 0.2131(18) -0.0291(14) 0.155(2) 0.039(3) Uani 0.066(3) 1 d D U P C 2
H18C H 0.237923 -0.085405 0.094990 0.047 Uiso 0.066(3) 1 calc R U P C 2
H18D H 0.211856 -0.059031 0.219350 0.047 Uiso 0.066(3) 1 calc R U P C 2
C19B C 0.088(2) -0.011(2) 0.120(2) 0.047(4) Uani 0.066(3) 1 d D U P C 2
H19D H 0.064602 0.042165 0.181694 0.070 Uiso 0.066(3) 1 calc R U P C 2
H19E H 0.023985 -0.089590 0.093906 0.070 Uiso 0.066(3) 1 calc R U P C 2
H19F H 0.095280 0.026650 0.060623 0.070 Uiso 0.066(3) 1 calc R U P C 2
C20 C 0.33768(16) 0.05958(14) -0.01735(12) 0.0412(3) Uani 1 1 d . . . . .
H20A H 0.358945 -0.017165 -0.031231 0.062 Uiso 1 1 calc R U . . .
H20B H 0.383891 0.109017 -0.058676 0.062 Uiso 1 1 calc R U . . .
H20C H 0.247940 0.042839 -0.040135 0.062 Uiso 1 1 calc R U . . .
C21 C 0.80834(16) 0.42979(14) 0.02278(12) 0.0399(3) Uani 1 1 d . . . . .
H21A H 0.846200 0.509795 0.014445 0.060 Uiso 1 1 calc R U . . .
H21B H 0.730105 0.389903 -0.028583 0.060 Uiso 1 1 calc R U . . .
H21C H 0.865725 0.380088 0.007825 0.060 Uiso 1 1 calc R U . . .
C22A C 0.96624(14) 0.63119(12) 0.23625(12) 0.0316(3) Uani 0.934(3) 1 d D U P C 1
H22A H 0.971585 0.700768 0.300566 0.038 Uiso 0.934(3) 1 calc R U P C 1
H22B H 0.956220 0.657782 0.170507 0.038 Uiso 0.934(3) 1 calc R U P C 1
C23A C 1.08782(15) 0.59711(15) 0.24337(15) 0.0391(3) Uani 0.934(3) 1 d D U P C 1
H23A H 1.099439 0.572220 0.309052 0.059 Uiso 0.934(3) 1 calc R U P C 1
H23B H 1.157707 0.667340 0.246757 0.059 Uiso 0.934(3) 1 calc R U P C 1
H23C H 1.084439 0.529864 0.178885 0.059 Uiso 0.934(3) 1 calc R U P C 1
C22B C 1.0011(13) 0.5723(17) 0.2338(19) 0.035(3) Uani 0.066(3) 1 d D U P C 2
H22C H 1.046795 0.563992 0.298917 0.042 Uiso 0.066(3) 1 calc R U P C 2
H22D H 1.025115 0.524971 0.167553 0.042 Uiso 0.066(3) 1 calc R U P C 2
C23B C 1.027(3) 0.7048(18) 0.238(2) 0.048(5) Uani 0.066(3) 1 d D U P C 2
H23D H 1.035666 0.712598 0.165129 0.072 Uiso 0.066(3) 1 calc R U P C 2
H23E H 1.103470 0.753026 0.288824 0.072 Uiso 0.066(3) 1 calc R U P C 2
H23F H 0.956786 0.734161 0.262576 0.072 Uiso 0.066(3) 1 calc R U P C 2
C24 C 0.82915(13) 0.56190(11) 0.43555(10) 0.0314(2) Uani 1 1 d . . . . .
H24 H 0.766686 0.547886 0.479693 0.038 Uiso 1 1 calc R U . . .
C25 C 0.94309(13) 0.63266(12) 0.48653(10) 0.0315(2) Uani 1 1 d . . . . .
H25 H 1.004544 0.650315 0.442298 0.038 Uiso 1 1 calc R U . . .
C26 C 0.98061(12) 0.68489(11) 0.60444(10) 0.0295(2) Uani 1 1 d . . . . .
C27 C 0.89735(12) 0.67072(11) 0.67802(10) 0.0300(2) Uani 1 1 d . . . . .
H27 H 0.812084 0.627858 0.650511 0.036 Uiso 1 1 calc R U . . .
C28 C 0.93576(13) 0.71767(12) 0.79072(11) 0.0317(2) Uani 1 1 d D . . . .
C29 C 1.06186(14) 0.78238(13) 0.82961(11) 0.0371(3) Uani 1 1 d . . . . .
H29 H 1.089944 0.816562 0.905855 0.045 Uiso 1 1 calc R U . . .
C30 C 1.14571(14) 0.79689(14) 0.75795(12) 0.0397(3) Uani 1 1 d . . . . .
H30 H 1.230918 0.840140 0.785325 0.048 Uiso 1 1 calc R U . . .
C31 C 1.10563(13) 0.74840(13) 0.64614(12) 0.0358(3) Uani 1 1 d . . . . .
H31 H 1.163833 0.758543 0.597607 0.043 Uiso 1 1 calc R U . . .
C32 C 0.53778(18) 0.08763(18) 0.63996(18) 0.0518(4) Uani 1 1 d . . . . .
C33 C 0.44923(19) -0.00586(18) 0.66947(18) 0.0527(4) Uani 1 1 d . . . . .
H33A H 0.374093 0.019202 0.683335 0.079 Uiso 1 1 calc R U . . .
H33B H 0.486846 -0.017991 0.735334 0.079 Uiso 1 1 calc R U . . .
H33C H 0.426945 -0.081942 0.609663 0.079 Uiso 1 1 calc R U . . .

loop_
_atom_site_aniso_label
_atom_site_aniso_U_11
_atom_site_aniso_U_22
_atom_site_aniso_U_33
_atom_site_aniso_U_23
_atom_site_aniso_U_13
_atom_site_aniso_U_12
B1 0.0303(6) 0.0275(6) 0.0260(6) 0.0066(4) 0.0068(5) 0.0030(5)
F1A 0.0293(15) 0.0341(13) 0.0317(17) 0.0140(12) 0.0044(12) 0.0045(13)
F2A 0.0318(14) 0.0288(10) 0.0265(13) -0.0006(7) 0.0080(10) 0.0044(6)
F1B 0.038(5) 0.052(6) 0.026(3) 0.013(3) -0.003(3) -0.011(3)
F2B 0.061(6) 0.042(3) 0.041(7) 0.004(3) 0.025(5) 0.009(4)
N1 0.0277(4) 0.0274(4) 0.0254(4) 0.0082(4) 0.0046(3) 0.0040(4)
N2 0.0299(5) 0.0247(4) 0.0238(4) 0.0051(3) 0.0061(3) 0.0024(3)
N3 0.0595(11) 0.0611(11) 0.0832(14) 0.0236(10) 0.0010(10) 0.0056(9)
C1 0.0276(5) 0.0308(5) 0.0320(6) 0.0130(4) 0.0046(4) 0.0057(4)
C2 0.0304(6) 0.0283(5) 0.0355(6) 0.0113(5) 0.0002(5) 0.0018(4)
C3 0.0343(6) 0.0266(5) 0.0305(6) 0.0072(4) -0.0008(4) 0.0030(4)
C4 0.0300(5) 0.0262(5) 0.0265(5) 0.0062(4) 0.0023(4) 0.0037(4)
C5 0.0348(6) 0.0274(5) 0.0250(5) 0.0059(4) 0.0053(4) 0.0061(4)
C6 0.0323(5) 0.0255(5) 0.0248(5) 0.0067(4) 0.0067(4) 0.0048(4)
C7 0.0362(6) 0.0293(5) 0.0274(5) 0.0087(4) 0.0105(4) 0.0059(5)
C8 0.0336(6) 0.0271(5) 0.0304(5) 0.0087(4) 0.0093(4) 0.0033(4)
C9 0.0318(5) 0.0242(5) 0.0257(5) 0.0059(4) 0.0062(4) 0.0025(4)
C10A 0.0262(6) 0.0306(7) 0.0275(7) 0.0098(5) 0.0049(5) 0.0041(5)
C11A 0.0317(6) 0.0332(6) 0.0296(6) 0.0119(5) 0.0053(5) 0.0045(5)
C12A 0.0272(7) 0.0328(7) 0.0315(6) 0.0142(5) 0.0063(5) 0.0076(5)
C13A 0.0305(6) 0.0359(7) 0.0354(7) 0.0146(6) 0.0068(5) 0.0050(5)
C14A 0.0317(7) 0.0399(8) 0.0401(8) 0.0198(6) 0.0102(6) 0.0067(6)
C15A 0.0348(8) 0.0402(9) 0.0333(7) 0.0190(6) 0.0132(6) 0.0125(6)
C16A 0.0317(8) 0.0343(8) 0.0303(7) 0.0128(6) 0.0092(6) 0.0128(6)
C17A 0.0296(6) 0.0324(6) 0.0308(6) 0.0131(5) 0.0075(5) 0.0091(5)
B2A 0.0360(10) 0.0370(10) 0.0338(10) 0.0106(8) 0.0077(8) 0.0109(7)
O1A 0.0500(9) 0.0513(10) 0.0302(10) 0.0073(10) 0.0089(9) 0.0120(7)
O2A 0.0405(7) 0.0475(8) 0.0410(8) 0.0077(6) 0.0111(6) 0.0033(6)
O5A 0.0376(6) 0.0403(6) 0.0390(6) 0.0028(5) 0.0020(5) 0.0034(5)
B3A 0.0368(10) 0.0304(11) 0.0253(9) 0.0049(7) 0.0024(7) 0.0069(7)
O3A 0.0374(6) 0.0371(6) 0.0291(6) 0.0050(5) 0.0064(5) 0.0013(5)
O4A 0.0434(8) 0.0483(8) 0.0247(6) 0.0038(5) 0.0045(5) 0.0019(6)
C10B 0.032(4) 0.036(4) 0.032(3) 0.007(3) 0.000(3) 0.000(4)
C11B 0.031(3) 0.039(4) 0.025(3) 0.006(3) 0.004(3) 0.007(3)
C12B 0.033(3) 0.039(3) 0.027(3) 0.006(3) 0.001(3) 0.004(3)
C13B 0.029(3) 0.037(3) 0.029(3) 0.011(3) 0.005(3) 0.002(3)
C14B 0.033(3) 0.043(3) 0.037(3) 0.017(3) 0.009(3) 0.004(3)
C15B 0.032(4) 0.041(4) 0.029(3) 0.014(3) 0.010(3) 0.009(3)
C16B 0.035(4) 0.037(4) 0.031(3) 0.010(3) 0.006(3) 0.009(3)
C17B 0.035(4) 0.037(4) 0.027(3) 0.008(3) 0.002(3) 0.006(3)
B2B 0.035(4) 0.036(4) 0.030(4) 0.010(4) 0.008(4) 0.008(3)
O1B 0.048(7) 0.052(7) 0.029(6) 0.018(6) 0.028(6) 0.009(5)
O2B 0.046(5) 0.044(5) 0.027(4) -0.007(4) 0.008(4) -0.008(4)
O5B 0.059(4) 0.056(4) 0.053(4) 0.001(4) 0.003(4) -0.003(4)
B3B 0.043(4) 0.027(5) 0.018(4) 0.001(3) 0.002(3) 0.011(3)
O3B 0.069(6) 0.076(7) 0.026(5) -0.002(5) 0.002(5) -0.025(6)
O4B 0.045(5) 0.052(5) 0.032(4) -0.006(4) 0.001(4) -0.004(4)
C18A 0.0294(6) 0.0327(7) 0.0416(7) 0.0147(6) -0.0026(5) -0.0003(5)
C19A 0.0474(9) 0.0307(7) 0.0536(10) 0.0154(7) -0.0070(7) -0.0045(6)
C18B 0.041(6) 0.029(5) 0.050(7) 0.023(5) -0.004(6) 0.005(5)
C19B 0.039(7) 0.042(8) 0.057(9) 0.017(7) -0.003(7) 0.009(6)
C20 0.0450(8) 0.0353(7) 0.0322(6) 0.0057(5) -0.0039(5) 0.0002(6)
C21 0.0480(8) 0.0396(7) 0.0295(6) 0.0097(5) 0.0149(5) 0.0062(6)
C22A 0.0337(6) 0.0245(6) 0.0371(7) 0.0124(5) 0.0101(5) 0.0045(5)
C23A 0.0349(7) 0.0359(7) 0.0494(9) 0.0170(6) 0.0146(6) 0.0084(6)
C22B 0.033(5) 0.034(6) 0.038(6) 0.014(5) 0.007(5) 0.005(5)
C23B 0.049(8) 0.033(6) 0.057(9) 0.017(7) 0.006(8) -0.001(6)
C24 0.0342(6) 0.0271(5) 0.0267(5) 0.0051(4) 0.0062(4) 0.0009(4)
C25 0.0320(6) 0.0300(5) 0.0270(5) 0.0039(4) 0.0063(4) 0.0039(4)
C26 0.0320(5) 0.0247(5) 0.0278(5) 0.0042(4) 0.0041(4) 0.0051(4)
C27 0.0317(5) 0.0278(5) 0.0286(5) 0.0071(4) 0.0043(4) 0.0068(4)
C28 0.0381(6) 0.0284(5) 0.0280(5) 0.0081(4) 0.0048(5) 0.0093(5)
C29 0.0418(7) 0.0346(6) 0.0288(6) 0.0062(5) -0.0011(5) 0.0059(5)
C30 0.0353(6) 0.0390(7) 0.0358(7) 0.0062(5) -0.0015(5) 0.0027(5)
C31 0.0321(6) 0.0346(6) 0.0338(6) 0.0052(5) 0.0042(5) 0.0034(5)
C32 0.0471(9) 0.0464(9) 0.0594(11) 0.0123(8) -0.0001(8) 0.0158(7)
C33 0.0533(10) 0.0466(9) 0.0661(12) 0.0213(8) 0.0118(8) 0.0225(8)

loop_
_atom_type_symbol
_atom_type_description
_atom_type_scat_dispersion_real
_atom_type_scat_dispersion_imag
_atom_type_scat_source
C C 0.0033 0.0016 'International Tables Vol C Tables 4.2.6.8 and 6.1.1.4'
H H 0.0000 0.0000 'International Tables Vol C Tables 4.2.6.8 and 6.1.1.4'
B B 0.0013 0.0007 'International Tables Vol C Tables 4.2.6.8 and 6.1.1.4'
F F 0.0171 0.0103 'International Tables Vol C Tables 4.2.6.8 and 6.1.1.4'
N N 0.0061 0.0033 'International Tables Vol C Tables 4.2.6.8 and 6.1.1.4'
O O 0.0106 0.0060 'International Tables Vol C Tables 4.2.6.8 and 6.1.1.4'

loop_
_geom_angle_atom_site_label_1
_geom_angle_atom_site_label_2
_geom_angle_atom_site_label_3
_geom_angle
_geom_angle_site_symmetry_1
_geom_angle_site_symmetry_3
_geom_angle_publ_flag
F1B B1 F2B 110.4(10) . . ?
F2A B1 F1A 106.9(4) . . ?
F1B B1 N1 113.4(11) . . ?
F2B B1 N1 103.2(15) . . ?
F2A B1 N1 112.7(3) . . ?
F1A B1 N1 108.9(4) . . ?
F1B B1 N2 113.0(11) . . ?
F2B B1 N2 108.5(8) . . ?
F2A B1 N2 110.3(3) . . ?
F1A B1 N2 110.4(4) . . ?
N1 B1 N2 107.72(10) . . ?
C1 N1 C4 108.20(10) . . ?
C1 N1 B1 127.66(11) . . ?
C4 N1 B1 124.06(10) . . ?
C9 N2 C6 107.74(10) . . ?
C9 N2 B1 127.47(10) . . ?
C6 N2 B1 124.79(10) . . ?
C10B C1 N1 141.5(6) . . ?
C10B C1 C2 109.3(6) . . ?
N1 C1 C2 108.72(11) . . ?
N1 C1 C10A 119.55(12) . . ?
C2 C1 C10A 131.71(12) . . ?
C3 C2 C1 107.03(11) . . ?
C3 C2 C18A 124.53(13) . . ?
C1 C2 C18A 128.39(13) . . ?
C3 C2 C18B 112.7(10) . . ?
C1 C2 C18B 131.3(9) . . ?
C2 C3 C4 107.38(11) . . ?
C2 C3 C20 127.34(12) . . ?
C4 C3 C20 125.28(13) . . ?
N1 C4 C5 121.03(11) . . ?
N1 C4 C3 108.64(11) . . ?
C5 C4 C3 130.30(12) . . ?
C6 C5 C4 121.75(11) . . ?
C6 C5 H5 119.1 . . ?
C4 C5 H5 119.1 . . ?
C5 C6 N2 120.45(11) . . ?
C5 C6 C7 130.70(12) . . ?
N2 C6 C7 108.85(11) . . ?
C8 C7 C6 107.04(11) . . ?
C8 C7 C21 127.45(12) . . ?
C6 C7 C21 125.50(12) . . ?
C7 C8 C9 107.05(11) . . ?
C7 C8 C22A 125.19(12) . . ?
C9 C8 C22A 127.65(12) . . ?
C7 C8 C22B 116.7(8) . . ?
C9 C8 C22B 125.4(8) . . ?
N2 C9 C8 109.25(11) . . ?
N2 C9 C24 120.16(11) . . ?
C8 C9 C24 130.59(11) . . ?
C11A C10A C1 124.42(15) . . ?
C11A C10A H10A 117.8 . . ?
C1 C10A H10A 117.8 . . ?
C10A C11A C12A 126.81(15) . . ?
C10A C11A H11A 116.6 . . ?
C12A C11A H11A 116.6 . . ?
C13A C12A C17A 118.25(14) . . ?
C13A C12A C11A 117.46(15) . . ?
C17A C12A C11A 124.26(14) . . ?
C14A C13A C12A 120.63(15) . . ?
C14A C13A H13A 119.7 . . ?
C12A C13A H13A 119.7 . . ?
C13A C14A C15A 119.93(16) . . ?
C13A C14A H14A 120.0 . . ?
C15A C14A H14A 120.0 . . ?
C14A C15A C16A 121.56(16) . . ?
C14A C15A H15A 119.2 . . ?
C16A C15A H15A 119.2 . . ?
C17A C16A C15A 117.45(17) . . ?
C17A C16A B2A 122.68(16) . . ?
C15A C16A B2A 119.84(15) . . ?
C16A C17A C12A 122.13(15) . . ?
C16A C17A H17A 118.9 . . ?
C12A C17A H17A 118.9 . . ?
O2A B2A O1A 117.3(2) . . ?
O2A B2A C16A 126.26(18) . . ?
O1A B2A C16A 116.4(2) . . ?
B2A O1A HO1A 113(2) . . ?
B2A O2A HO2A 120(2) . . ?
HO5A O5A HO5B 106(3) . . ?
O4A B3A O3A 117.36(18) . . ?
O4A B3A C28 120.34(17) . . ?
O3A B3A C28 122.25(16) . . ?
B3A O3A HO3A 121(2) . . ?
B3A O4A HO4A 105(2) . . ?
C11B C10B C1 120.1(11) . . ?
C11B C10B H10B 119.9 . . ?
C1 C10B H10B 119.9 . . ?
C10B C11B C12B 123.5(11) . . ?
C10B C11B H11B 118.2 . . ?
C12B C11B H11B 118.2 . . ?
C13B C12B C17B 120.3(10) . . ?
C13B C12B C11B 121.8(9) . . ?
C17B C12B C11B 117.9(9) . . ?
C14B C13B C12B 119.6(11) . . ?
C14B C13B H13B 120.2 . . ?
C12B C13B H13B 120.2 . . ?
C13B C14B C15B 116.4(11) . . ?
C13B C14B H14B 121.8 . . ?
C15B C14B H14B 121.8 . . ?
C16B C15B C14B 129.1(12) . . ?
C16B C15B H15B 115.5 . . ?
C14B C15B H15B 115.5 . . ?
C15B C16B C17B 111.3(10) . . ?
C15B C16B B2B 125.3(10) . . ?
C17B C16B B2B 123.4(11) . . ?
C12B C17B C16B 123.3(10) . . ?
C12B C17B H17B 118.4 . . ?
C16B C17B H17B 118.4 . . ?
O1B B2B O2B 116.8(15) . . ?
O1B B2B C16B 117.0(14) . . ?
O2B B2B C16B 126.2(12) . . ?
B2B O1B HO1C 108.9 . . ?
B2B O2B HO2D 118.9 . . ?
B2B O2B HO2C 106.6 . . ?
HO2D O2B HO2C 119.1 . . ?
HO5C O5B HO5D 113.7 . . ?
O4B B3B O3B 114.8(13) . . ?
O4B B3B C28 114.5(13) . . ?
O3B B3B C28 130.7(13) . . ?
B3B O3B HO3C 112.8 . . ?
B3B O3B HO3D 112.1 . . ?
HO3C O3B HO3D 112.3 . . ?
B3B O4B HO4C 108.7 . . ?
C2 C18A C19A 113.17(14) . . ?
C2 C18A H18A 108.9 . . ?
C19A C18A H18A 108.9 . . ?
C2 C18A H18B 108.9 . . ?
C19A C18A H18B 108.9 . . ?
H18A C18A H18B 107.8 . . ?
C18A C19A H19A 109.5 . . ?
C18A C19A H19B 109.5 . . ?
H19A C19A H19B 109.5 . . ?
C18A C19A H19C 109.5 . . ?
H19A C19A H19C 109.5 . . ?
H19B C19A H19C 109.5 . . ?
C19B C18B C2 100.0(14) . . ?
C19B C18B H18C 111.8 . . ?
C2 C18B H18C 111.8 . . ?
C19B C18B H18D 111.8 . . ?
C2 C18B H18D 111.8 . . ?
H18C C18B H18D 109.5 . . ?
C18B C19B H19D 109.5 . . ?
C18B C19B H19E 109.5 . . ?
H19D C19B H19E 109.5 . . ?
C18B C19B H19F 109.5 . . ?
H19D C19B H19F 109.5 . . ?
H19E C19B H19F 109.5 . . ?
C3 C20 H20A 109.5 . . ?
C3 C20 H20B 109.5 . . ?
H20A C20 H20B 109.5 . . ?
C3 C20 H20C 109.5 . . ?
H20A C20 H20C 109.5 . . ?
H20B C20 H20C 109.5 . . ?
C7 C21 H21A 109.5 . . ?
C7 C21 H21B 109.5 . . ?
H21A C21 H21B 109.5 . . ?
C7 C21 H21C 109.5 . . ?
H21A C21 H21C 109.5 . . ?
H21B C21 H21C 109.5 . . ?
C8 C22A C23A 113.58(12) . . ?
C8 C22A H22A 108.9 . . ?
C23A C22A H22A 108.9 . . ?
C8 C22A H22B 108.9 . . ?
C23A C22A H22B 108.9 . . ?
H22A C22A H22B 107.7 . . ?
C22A C23A H23A 109.5 . . ?
C22A C23A H23B 109.5 . . ?
H23A C23A H23B 109.5 . . ?
C22A C23A H23C 109.5 . . ?
H23A C23A H23C 109.5 . . ?
H23B C23A H23C 109.5 . . ?
C23B C22B C8 103.0(15) . . ?
C23B C22B H22C 111.2 . . ?
C8 C22B H22C 111.2 . . ?
C23B C22B H22D 111.2 . . ?
C8 C22B H22D 111.2 . . ?
H22C C22B H22D 109.1 . . ?
C22B C23B H23D 109.5 . . ?
C22B C23B H23E 109.5 . . ?
H23D C23B H23E 109.5 . . ?
C22B C23B H23F 109.5 . . ?
H23D C23B H23F 109.5 . . ?
H23E C23B H23F 109.5 . . ?
C25 C24 C9 125.75(12) . . ?
C25 C24 H24 117.1 . . ?
C9 C24 H24 117.1 . . ?
C24 C25 C26 125.44(12) . . ?
C24 C25 H25 117.3 . . ?
C26 C25 H25 117.3 . . ?
C31 C26 C27 118.31(12) . . ?
C31 C26 C25 118.86(12) . . ?
C27 C26 C25 122.79(12) . . ?
C28 C27 C26 122.03(12) . . ?
C28 C27 H27 119.0 . . ?
C26 C27 H27 119.0 . . ?
C27 C28 C29 118.04(13) . . ?
C27 C28 B3A 122.10(14) . . ?
C29 C28 B3A 119.82(14) . . ?
C27 C28 B3B 108.8(7) . . ?
C29 C28 B3B 132.7(7) . . ?
C30 C29 C28 120.71(13) . . ?
C30 C29 H29 119.6 . . ?
C28 C29 H29 119.6 . . ?
C29 C30 C31 120.25(14) . . ?
C29 C30 H30 119.9 . . ?
C31 C30 H30 119.9 . . ?
C30 C31 C26 120.65(13) . . ?
C30 C31 H31 119.7 . . ?
C26 C31 H31 119.7 . . ?
N3 C32 C33 179.1(2) . . ?
C32 C33 H33A 109.5 . . ?
C32 C33 H33B 109.5 . . ?
H33A C33 H33B 109.5 . . ?
C32 C33 H33C 109.5 . . ?
H33A C33 H33C 109.5 . . ?
H33B C33 H33C 109.5 . . ?

loop_
_geom_bond_atom_site_label_1
_geom_bond_atom_site_label_2
_geom_bond_distance
_geom_bond_site_symmetry_2
_geom_bond_publ_flag
B1 F1B 1.362(12) . ?
B1 F2B 1.399(11) . ?
B1 F2A 1.404(4) . ?
B1 F1A 1.407(5) . ?
B1 N1 1.5442(17) . ?
B1 N2 1.5461(17) . ?
N1 C1 1.3697(16) . ?
N1 C4 1.3858(16) . ?
N2 C9 1.3614(15) . ?
N2 C6 1.3896(15) . ?
N3 C32 1.151(3) . ?
C1 C10B 1.340(11) . ?
C1 C2 1.4218(18) . ?
C1 C10A 1.464(2) . ?
C2 C3 1.394(2) . ?
C2 C18A 1.5026(19) . ?
C2 C18B 1.618(14) . ?
C3 C4 1.4093(17) . ?
C3 C20 1.493(2) . ?
C4 C5 1.3903(18) . ?
C5 C6 1.3760(17) . ?
C5 H5 0.9500 . ?
C6 C7 1.4223(17) . ?
C7 C8 1.3850(18) . ?
C7 C21 1.4929(18) . ?
C8 C9 1.4309(17) . ?
C8 C22A 1.5018(18) . ?
C8 C22B 1.606(14) . ?
C9 C24 1.4390(17) . ?
C10A C11A 1.340(2) . ?
C10A H10A 0.9500 . ?
C11A C12A 1.462(2) . ?
C11A H11A 0.9500 . ?
C12A C13A 1.401(2) . ?
C12A C17A 1.409(2) . ?
C13A C14A 1.388(2) . ?
C13A H13A 0.9500 . ?
C14A C15A 1.388(3) . ?
C14A H14A 0.9500 . ?
C15A C16A 1.404(2) . ?
C15A H15A 0.9500 . ?
C16A C17A 1.397(2) . ?
C16A B2A 1.574(3) . ?
C17A H17A 0.9500 . ?
B2A O2A 1.364(2) . ?
B2A O1A 1.365(3) . ?
O1A HO1A 0.912(16) . ?
O2A HO2A 0.906(16) . ?
O5A HO5A 0.912(16) . ?
O5A HO5B 0.921(16) . ?
B3A O4A 1.350(2) . ?
B3A O3A 1.367(3) . ?
B3A C28 1.558(3) . ?
O3A HO3A 0.927(16) . ?
O4A HO4A 0.917(16) . ?
C10B C11B 1.305(13) . ?
C10B H10B 0.9500 . ?
C11B C12B 1.456(12) . ?
C11B H11B 0.9500 . ?
C12B C13B 1.399(11) . ?
C12B C17B 1.409(11) . ?
C13B C14B 1.378(11) . ?
C13B H13B 0.9500 . ?
C14B C15B 1.398(11) . ?
C14B H14B 0.9500 . ?
C15B C16B 1.385(12) . ?
C15B H15B 0.9500 . ?
C16B C17B 1.412(11) . ?
C16B B2B 1.560(14) . ?
C17B H17B 0.9500 . ?
B2B O1B 1.340(15) . ?
B2B O2B 1.381(14) . ?
O1B HO1C 0.8650 . ?
O2B HO2D 0.9035 . ?
O2B HO2C 0.8962 . ?
O5B HO5C 0.9058 . ?
O5B HO5D 0.8969 . ?
B3B O4B 1.28(2) . ?
B3B O3B 1.48(2) . ?
B3B C28 1.655(15) . ?
O3B HO3C 0.9119 . ?
O3B HO3D 0.9088 . ?
O4B HO4C 0.8938 . ?
C18A C19A 1.525(2) . ?
C18A H18A 0.9900 . ?
C18A H18B 0.9900 . ?
C19A H19A 0.9800 . ?
C19A H19B 0.9800 . ?
C19A H19C 0.9800 . ?
C18B C19B 1.528(18) . ?
C18B H18C 0.9900 . ?
C18B H18D 0.9900 . ?
C19B H19D 0.9800 . ?
C19B H19E 0.9800 . ?
C19B H19F 0.9800 . ?
C20 H20A 0.9800 . ?
C20 H20B 0.9800 . ?
C20 H20C 0.9800 . ?
C21 H21A 0.9800 . ?
C21 H21B 0.9800 . ?
C21 H21C 0.9800 . ?
C22A C23A 1.525(2) . ?
C22A H22A 0.9900 . ?
C22A H22B 0.9900 . ?
C23A H23A 0.9800 . ?
C23A H23B 0.9800 . ?
C23A H23C 0.9800 . ?
C22B C23B 1.519(18) . ?
C22B H22C 0.9900 . ?
C22B H22D 0.9900 . ?
C23B H23D 0.9800 . ?
C23B H23E 0.9800 . ?
C23B H23F 0.9800 . ?
C24 C25 1.3407(18) . ?
C24 H24 0.9500 . ?
C25 C26 1.4608(18) . ?
C25 H25 0.9500 . ?
C26 C31 1.3970(19) . ?
C26 C27 1.3992(18) . ?
C27 C28 1.3972(18) . ?
C27 H27 0.9500 . ?
C28 C29 1.405(2) . ?
C29 C30 1.385(2) . ?
C29 H29 0.9500 . ?
C30 C31 1.390(2) . ?
C30 H30 0.9500 . ?
C31 H31 0.9500 . ?
C32 C33 1.451(3) . ?
C33 H33A 0.9800 . ?
C33 H33B 0.9800 . ?
C33 H33C 0.9800 . ?

loop_
_geom_hbond_atom_site_label_D
_geom_hbond_atom_site_label_H
_geom_hbond_atom_site_label_A
_geom_hbond_distance_DH
_geom_hbond_distance_HA
_geom_hbond_distance_DA
_geom_hbond_angle_DHA
_geom_hbond_site_symmetry_A
_geom_hbond_publ_flag
O1A^a HO1A^a O2A^a 0.912(16) 2.446(17) 3.356(3) 176(3) 2_667 yes
O2A^a HO2A^a O5A^a 0.906(16) 2.059(17) 2.955(2) 170(3) . yes
O3A^a HO3A^a O5A^a 0.927(16) 1.850(19) 2.741(2) 160(3) . yes
O4A^a HO4A^a O1A^a 0.917(16) 1.929(17) 2.839(4) 171(3) 2_667 yes
O5A^a HO5A^a N3 0.912(16) 2.152(18) 3.033(3) 162(3) . yes
O5A^a HO5B^a F2A^a 0.921(16) 2.45(2) 3.288(7) 151(2) . yes
O5A^a HO5B^a F2A^a 0.921(16) 2.10(2) 2.827(6) 135(3) 2_666 yes
O1B^b HO1C^b O2B^b 0.86 1.72 2.55(3) 159.3 2_667 yes
O1B^b HO1C^b O3B^b 0.86 2.44 2.96(2) 119.2 2_667 yes
O2B^b HO2D^b O3B^b 0.90 2.04 2.764(19) 136.7 . yes
O2B^b HO2C^b O1B^b 0.90 1.96 2.55(3) 122.4 2_667 yes
O2B^b HO2C^b O2B^b 0.90 1.72 2.58(2) 159.5 2_667 yes
O5B^b HO5C^b F1B^b 0.91 1.74 2.52(3) 142.4 . yes
O5B^b HO5D^b N3 0.90 1.63 2.504(15) 162.7 . yes
O3B^b HO3C^b O1B^b 0.91 2.29 2.96(2) 130.2 2_667 yes
O3B^b HO3C^b O2B^b 0.91 1.94 2.764(19) 148.8 . yes
O3B^b HO3D^b O5B^b 0.91 1.90 2.80(2) 174.1 . yes
O4B^b HO4C^b O1B^b 0.89 1.53 2.42(2) 174.2 2_667 yes

loop_
_geom_torsion_atom_site_label_1
_geom_torsion_atom_site_label_2
_geom_torsion_atom_site_label_3
_geom_torsion_atom_site_label_4
_geom_torsion
_geom_torsion_site_symmetry_1
_geom_torsion_site_symmetry_2
_geom_torsion_site_symmetry_3
_geom_torsion_site_symmetry_4
_geom_torsion_publ_flag
F1B B1 N1 C1 55.7(14) . . . . ?
F2B B1 N1 C1 -63.8(11) . . . . ?
F2A B1 N1 C1 -56.6(4) . . . . ?
F1A B1 N1 C1 61.8(4) . . . . ?
N2 B1 N1 C1 -178.46(12) . . . . ?
F1B B1 N1 C4 -120.8(14) . . . . ?
F2B B1 N1 C4 119.7(11) . . . . ?
F2A B1 N1 C4 126.9(3) . . . . ?
F1A B1 N1 C4 -114.7(4) . . . . ?
N2 B1 N1 C4 5.03(17) . . . . ?
F1B B1 N2 C9 -56.8(14) . . . . ?
F2B B1 N2 C9 65.9(18) . . . . ?
F2A B1 N2 C9 53.7(3) . . . . ?
F1A B1 N2 C9 -64.2(4) . . . . ?
N1 B1 N2 C9 177.05(12) . . . . ?
F1B B1 N2 C6 123.6(14) . . . . ?
F2B B1 N2 C6 -113.6(18) . . . . ?
F2A B1 N2 C6 -125.9(3) . . . . ?
F1A B1 N2 C6 116.3(4) . . . . ?
N1 B1 N2 C6 -2.46(17) . . . . ?
C4 N1 C1 C10B 169.9(11) . . . . ?
B1 N1 C1 C10B -7.0(11) . . . . ?
C4 N1 C1 C2 -1.18(15) . . . . ?
B1 N1 C1 C2 -178.14(12) . . . . ?
C4 N1 C1 C10A 177.45(12) . . . . ?
B1 N1 C1 C10A 0.5(2) . . . . ?
C10B C1 C2 C3 -172.4(7) . . . . ?
N1 C1 C2 C3 1.79(15) . . . . ?
C10A C1 C2 C3 -176.62(14) . . . . ?
N1 C1 C2 C18A -176.01(14) . . . . ?
C10A C1 C2 C18A 5.6(3) . . . . ?
C10B C1 C2 C18B -28.6(14) . . . . ?
N1 C1 C2 C18B 145.5(11) . . . . ?
C1 C2 C3 C4 -1.67(15) . . . . ?
C18A C2 C3 C4 176.23(13) . . . . ?
C18B C2 C3 C4 -152.9(7) . . . . ?
C1 C2 C3 C20 178.51(14) . . . . ?
C18A C2 C3 C20 -3.6(2) . . . . ?
C18B C2 C3 C20 27.3(8) . . . . ?
C1 N1 C4 C5 178.40(12) . . . . ?
B1 N1 C4 C5 -4.51(19) . . . . ?
C1 N1 C4 C3 0.13(15) . . . . ?
B1 N1 C4 C3 177.22(12) . . . . ?
C2 C3 C4 N1 0.99(15) . . . . ?
C20 C3 C4 N1 -179.19(13) . . . . ?
C2 C3 C4 C5 -177.07(14) . . . . ?
C20 C3 C4 C5 2.7(2) . . . . ?
N1 C4 C5 C6 0.6(2) . . . . ?
C3 C4 C5 C6 178.49(14) . . . . ?
C4 C5 C6 N2 1.9(2) . . . . ?
C4 C5 C6 C7 -177.13(14) . . . . ?
C9 N2 C6 C5 179.67(12) . . . . ?
B1 N2 C6 C5 -0.7(2) . . . . ?
C9 N2 C6 C7 -1.07(15) . . . . ?
B1 N2 C6 C7 178.52(12) . . . . ?
C5 C6 C7 C8 178.44(14) . . . . ?
N2 C6 C7 C8 -0.71(15) . . . . ?
C5 C6 C7 C21 -1.1(2) . . . . ?
N2 C6 C7 C21 179.72(13) . . . . ?
C6 C7 C8 C9 2.13(15) . . . . ?
C21 C7 C8 C9 -178.32(14) . . . . ?
C6 C7 C8 C22A -174.31(13) . . . . ?
C21 C7 C8 C22A 5.3(2) . . . . ?
C6 C7 C8 C22B 148.5(8) . . . . ?
C21 C7 C8 C22B -32.0(8) . . . . ?
C6 N2 C9 C8 2.41(15) . . . . ?
B1 N2 C9 C8 -177.17(12) . . . . ?
C6 N2 C9 C24 -177.38(12) . . . . ?
B1 N2 C9 C24 3.0(2) . . . . ?
C7 C8 C9 N2 -2.87(16) . . . . ?
C22A C8 C9 N2 173.45(13) . . . . ?
C22B C8 C9 N2 -145.5(9) . . . . ?
C7 C8 C9 C24 176.90(14) . . . . ?
C22A C8 C9 C24 -6.8(2) . . . . ?
C22B C8 C9 C24 34.3(9) . . . . ?
N1 C1 C10A C11A -160.76(15) . . . . ?
C2 C1 C10A C11A 17.5(3) . . . . ?
C1 C10A C11A C12A 177.61(15) . . . . ?
C10A C11A C12A C13A 176.52(16) . . . . ?
C10A C11A C12A C17A -5.6(3) . . . . ?
C17A C12A C13A C14A 1.7(2) . . . . ?
C11A C12A C13A C14A 179.72(15) . . . . ?
C12A C13A C14A C15A -1.8(3) . . . . ?
C13A C14A C15A C16A 0.0(3) . . . . ?
C14A C15A C16A C17A 1.8(3) . . . . ?
C14A C15A C16A B2A -176.38(18) . . . . ?
C15A C16A C17A C12A -1.8(2) . . . . ?
B2A C16A C17A C12A 176.29(16) . . . . ?
C13A C12A C17A C16A 0.1(2) . . . . ?
C11A C12A C17A C16A -177.75(15) . . . . ?
C17A C16A B2A O2A -10.4(3) . . . . ?
C15A C16A B2A O2A 167.7(2) . . . . ?
C17A C16A B2A O1A 172.5(3) . . . . ?
C15A C16A B2A O1A -9.4(4) . . . . ?
N1 C1 C10B C11B 8(2) . . . . ?
C2 C1 C10B C11B 179.0(12) . . . . ?
C1 C10B C11B C12B -179.1(12) . . . . ?
C10B C11B C12B C13B 5(2) . . . . ?
C10B C11B C12B C17B -177.4(14) . . . . ?
C17B C12B C13B C14B 2(2) . . . . ?
C11B C12B C13B C14B 179.7(13) . . . . ?
C12B C13B C14B C15B 0(2) . . . . ?
C13B C14B C15B C16B 0(3) . . . . ?
C14B C15B C16B C17B -1(2) . . . . ?
C14B C15B C16B B2B -179.1(17) . . . . ?
C13B C12B C17B C16B -3(2) . . . . ?
C11B C12B C17B C16B 179.2(13) . . . . ?
C15B C16B C17B C12B 2(2) . . . . ?
B2B C16B C17B C12B -179.5(15) . . . . ?
C15B C16B B2B O1B -8(3) . . . . ?
C17B C16B B2B O1B 174(3) . . . . ?
C15B C16B B2B O2B 170.6(18) . . . . ?
C17B C16B B2B O2B -8(3) . . . . ?
C3 C2 C18A C19A 85.54(19) . . . . ?
C1 C2 C18A C19A -97.02(19) . . . . ?
C3 C2 C18B C19B -101.6(17) . . . . ?
C1 C2 C18B C19B 116.2(15) . . . . ?
C7 C8 C22A C23A -89.67(18) . . . . ?
C9 C8 C22A C23A 94.64(18) . . . . ?
C7 C8 C22B C23B 113.3(15) . . . . ?
C9 C8 C22B C23B -107.2(15) . . . . ?
N2 C9 C24 C25 163.45(14) . . . . ?
C8 C9 C24 C25 -16.3(2) . . . . ?
C9 C24 C25 C26 -176.76(13) . . . . ?
C24 C25 C26 C31 174.57(14) . . . . ?
C24 C25 C26 C27 -3.3(2) . . . . ?
C31 C26 C27 C28 -0.2(2) . . . . ?
C25 C26 C27 C28 177.70(12) . . . . ?
C26 C27 C28 C29 1.0(2) . . . . ?
C26 C27 C28 B3A -176.67(16) . . . . ?
C26 C27 C28 B3B -172.4(8) . . . . ?
O4A B3A C28 C27 -168.17(18) . . . . ?
O3A B3A C28 C27 14.2(3) . . . . ?
O4A B3A C28 C29 14.2(3) . . . . ?
O3A B3A C28 C29 -163.37(19) . . . . ?
O4B B3B C28 C27 -173.5(14) . . . . ?
O3B B3B C28 C27 10(2) . . . . ?
O4B B3B C28 C29 14(2) . . . . ?
O3B B3B C28 C29 -162.6(17) . . . . ?
C27 C28 C29 C30 -1.2(2) . . . . ?
B3A C28 C29 C30 176.49(17) . . . . ?
B3B C28 C29 C30 170.3(10) . . . . ?
C28 C29 C30 C31 0.6(2) . . . . ?
C29 C30 C31 C26 0.2(2) . . . . ?
C27 C26 C31 C30 -0.5(2) . . . . ?
C25 C26 C31 C30 -178.40(14) . . . . ?
